data_7131917
loop_
_publ_author_name
'Lamprecht, Anna'
'Lindl, Felix'
'Endres, Lukas'
'Krummenacher, Ivo'
'Braunschweig, Holger'

_publ_section_title
;
 Coinage metal complexes of BN analogues of m-terphenyl ligands
;
_journal_name_full 'Chemical Communications'
_journal_paper_doi 10.1039/D3CC03467D
_journal_year 2023
_chemical_formula_moiety 'C74 H62 Ag2 B2 N2, C6 H6'
_chemical_formula_sum 'C80 H68 Ag2 B2 N2'
_chemical_formula_weight 1294.72
_space_group_crystal_system monoclinic
_space_group_IT_number 14
_space_group_name_Hall '-P 2ybc'
_space_group_name_H-M_alt 'P 1 21/c 1'
_atom_sites_solution_hydrogens geom
_atom_sites_solution_primary dual
_atom_sites_solution_secondary difmap
_audit_creation_date 2023-02-06
_audit_creation_method 'CIF-fill 1.3q (K.Radacki, 2005-22)'
_audit_update_record
;
2023-05-23 deposited with the CCDC.	2023-07-21 downloaded from the CCDC.
;
_cell_angle_alpha 90
_cell_angle_beta 118.253(17)
_cell_angle_gamma 90
_cell_formula_units_Z 4
_cell_length_a 23.794(9)
_cell_length_b 11.8362(17)
_cell_length_c 24.716(9)
_cell_measurement_reflns_used 9740
_cell_measurement_temperature 100(2)
_cell_measurement_theta_max 26.76
_cell_measurement_theta_min 2.61
_cell_volume 6132(3)
_computing_cell_refinement 'Saint+ ver. 8.40A (Bruker AXS)'
_computing_data_collection 'BIS 6.2.14 / APEX4 ver. 2021.10 (Bruker AXS)'
_computing_data_reduction 'Saint+ ver. 8.40A (Bruker AXS)'
_computing_molecular_graphics 'ShelXLe (Huebschle et all, 2011)'
_computing_publication_material 'SHELXL-2018/3 (Sheldrick, 2018)'
_computing_structure_refinement 'SHELXL-2018/3 (Sheldrick, 2018)'
_computing_structure_solution 'SHELXT 2014/5 (Sheldrick, 2014)'
_diffrn_ambient_environment N~2~
_diffrn_ambient_temperature 100(2)
_diffrn_detector CPA
_diffrn_detector_area_resol_mean 7.5
_diffrn_detector_type 'Photon II'
_diffrn_measured_fraction_theta_full 0.999
_diffrn_measured_fraction_theta_max 0.999
_diffrn_measurement_device 'four-circle diffractometer'
_diffrn_measurement_device_type 'Bruker D8-Quest'
_diffrn_measurement_method '\f and \w scans'
_diffrn_orient_matrix_type
;
 Sparks R.A., Computational Crystallography p1-18 (Clarendon Press, 1982)
;
_diffrn_orient_matrix_UB_11 -0,0256722
_diffrn_orient_matrix_UB_12 -0,0005508
_diffrn_orient_matrix_UB_13 0,0223990
_diffrn_orient_matrix_UB_21 0,0400754
_diffrn_orient_matrix_UB_22 -0,0071196
_diffrn_orient_matrix_UB_23 0,0399379
_diffrn_orient_matrix_UB_31 0,0032216
_diffrn_orient_matrix_UB_32 0,0841746
_diffrn_orient_matrix_UB_33 0,0035246
_diffrn_radiation_monochromator 'multi-layer mirror'
_diffrn_radiation_probe x-ray
_diffrn_radiation_type MoK\a
_diffrn_radiation_wavelength 0.71073
_diffrn_radiation_xray_symbol K-L~2,3~
_diffrn_reflns_av_R_equivalents 0.0582
_diffrn_reflns_av_unetI/netI 0.0310
_diffrn_reflns_Laue_measured_fraction_full 0.999
_diffrn_reflns_Laue_measured_fraction_max 0.999
_diffrn_reflns_limit_h_max 29
_diffrn_reflns_limit_h_min -29
_diffrn_reflns_limit_k_max 12
_diffrn_reflns_limit_k_min -14
_diffrn_reflns_limit_l_max 30
_diffrn_reflns_limit_l_min -30
_diffrn_reflns_number 102430
_diffrn_reflns_point_group_measured_fraction_full 0.999
_diffrn_reflns_point_group_measured_fraction_max 0.999
_diffrn_reflns_theta_full 26.000
_diffrn_reflns_theta_max 26.372
_diffrn_reflns_theta_min 1.943
_diffrn_source 'micro-focus sealed X-ray tube'
_diffrn_source_type 'Incoatec ImS 2.0'
_diffrn_standards_number 0
_exptl_absorpt_coefficient_mu 0.687
_exptl_absorpt_correction_T_max 0.7454
_exptl_absorpt_correction_T_min 0.6744
_exptl_absorpt_correction_type multi-scan
_exptl_absorpt_process_details 'SADABS 2016/2 (Bruker AXS)'
_exptl_crystal_density_diffrn 1.403
_exptl_crystal_description block
_exptl_crystal_F_000 2664
_exptl_crystal_preparation
;
 Crystals were grown from saturated solution. For data collection the crystal 
 was immersed in a film of perfluoropolyether oil, mounted on a polyimide 
 loop and transferred to stream of cold nitrogen (Oxford Cryostream 800).
;
_exptl_crystal_size_max 0.331
_exptl_crystal_size_mid 0.306
_exptl_crystal_size_min 0.168
_refine_diff_density_max 0.516
_refine_diff_density_min -0.898
_refine_diff_density_rms 0.085
_refine_ls_extinction_method none
_refine_ls_goodness_of_fit_ref 1.062
_refine_ls_hydrogen_treatment constr
_refine_ls_matrix_type full
_refine_ls_number_parameters 781
_refine_ls_number_reflns 12527
_refine_ls_number_restraints 0
_refine_ls_restrained_S_all 1.062
_refine_ls_R_factor_all 0.0475
_refine_ls_R_factor_gt 0.0349
_refine_ls_shift/su_max 0.003
_refine_ls_shift/su_mean 0.000
_refine_ls_structure_factor_coef Fsqd
_refine_ls_weighting_details
;
 w=1/[\s^2^(Fo^2^)+(0.0438P)^2^+10.1121P] where P=(Fo^2^+2Fc^2^)/3
;
_refine_ls_weighting_scheme calc
_refine_ls_wR_factor_gt 0.0893
_refine_ls_wR_factor_ref 0.0982
_reflns_Friedel_coverage 0.000
_reflns_number_gt 10461
_reflns_number_total 12527
_reflns_threshold_expression 'I > 2\s(I)'
_cod_data_source_file d3cc03467d2.cif
_cod_data_source_block '[2-Ag]2'
_cod_original_sg_symbol_H-M 'P 21/c'
_cod_database_code 7131917
_shelx_shelxl_version_number 2018/3
_shelx_space_group_comment
;
 The symmetry employed for this shelxl refinement is uniquely defined by the 
 following loop, which should always be used as a source of symmetry 
 information in preference to the above space-group names. They are only 
 intended as comments.
;
_exptl_absorpt_special_details
;
 Incident beam scaling, empirical absorption correction using spherical 
 harmonics, and outlier rejection was employed as implemented in SADABS. 
 Additional spherical absorption correction with mu*r value set to 0.2 was 
 applied.
;
_shelx_estimated_absorpt_t_min 0.804
_shelx_estimated_absorpt_t_max 0.893

loop_
_space_group_symop_operation_xyz
'x, y, z'
'-x, y+1/2, -z+1/2'
'-x, -y, -z'
'x, -y-1/2, z-1/2'

loop_
_atom_site_label
_atom_site_type_symbol
_atom_site_fract_x
_atom_site_fract_y
_atom_site_fract_z
_atom_site_U_iso_or_equiv
_atom_site_adp_type
_atom_site_occupancy
_atom_site_site_symmetry_order
_atom_site_calc_flag
_atom_site_refinement_flags_posn
_atom_site_refinement_flags_adp
_atom_site_refinement_flags_occupancy
_atom_site_disorder_assembly
_atom_site_disorder_group
Ag1_1 Ag 0.23216(2) 0.69139(2) 0.44556(2) 0.02157(7) Uani 1 1 d . . . . .
B1_1 B 0.11990(14) 0.7271(3) 0.47920(14) 0.0174(6) Uani 1 1 d . . . . .
C1_1 C 0.04959(13) 0.7260(2) 0.46188(13) 0.0185(6) Uani 1 1 d . . . . .
N1_1 N 0.13820(10) 0.6854(2) 0.43576(10) 0.0165(5) Uani 1 1 d . . . . .
C3_1 C 0.02766(13) 0.6579(2) 0.35997(12) 0.0170(5) Uani 1 1 d . . . . .
C4_1 C 0.09278(13) 0.6506(2) 0.37928(12) 0.0164(5) Uani 1 1 d . . . . .
C2_1 C 0.00589(13) 0.6966(2) 0.40187(13) 0.0179(6) Uani 1 1 d . . . . .
C1_4 C 0.33525(12) 0.7715(2) 0.47123(12) 0.0140(5) Uani 1 1 d . . . . .
C2_4 C 0.31124(12) 0.8849(2) 0.46009(12) 0.0164(5) Uani 1 1 d . . . . .
C3_4 C 0.27043(13) 0.9210(2) 0.40119(13) 0.0182(6) Uani 1 1 d . . . . .
H3_4 H 0.254800 0.996305 0.395235 0.022 Uiso 1 1 calc R U . . .
C4_4 C 0.25118(12) 0.8505(3) 0.34978(12) 0.0192(6) Uani 1 1 d . . . . .
C5_4 C 0.27455(12) 0.7413(2) 0.35958(12) 0.0180(6) Uani 1 1 d . . . . .
H5_4 H 0.261798 0.692085 0.325406 0.022 Uiso 1 1 calc R U . . .
C9_4 C 0.34692(13) 0.5857(2) 0.42504(14) 0.0215(6) Uani 1 1 d . . . . .
H6A_4 H 0.314204 0.531741 0.398574 0.032 Uiso 1 1 calc R U . . .
H6B_4 H 0.365676 0.560477 0.467832 0.032 Uiso 1 1 calc R U . . .
H6C_4 H 0.380311 0.590446 0.412595 0.032 Uiso 1 1 calc R U . . .
C8_4 C 0.20674(14) 0.8938(3) 0.28633(13) 0.0267(7) Uani 1 1 d . . . . .
H7A_4 H 0.204642 0.976386 0.287265 0.040 Uiso 1 1 calc R U . . .
H7B_4 H 0.164049 0.862141 0.272533 0.040 Uiso 1 1 calc R U . . .
H7C_4 H 0.222627 0.870941 0.257912 0.040 Uiso 1 1 calc R U . . .
C7_4 C 0.33353(14) 0.9672(2) 0.51291(13) 0.0219(6) Uani 1 1 d . . . . .
H8A_4 H 0.315465 1.042017 0.497295 0.033 Uiso 1 1 calc R U . . .
H8B_4 H 0.380210 0.971752 0.533559 0.033 Uiso 1 1 calc R U . . .
H8C_4 H 0.319383 0.941323 0.542162 0.033 Uiso 1 1 calc R U . . .
C6_4 C 0.31696(12) 0.7007(2) 0.41906(12) 0.0155(5) Uani 1 1 d . . . . .
C1_2 C 0.17220(12) 0.7827(2) 0.54235(12) 0.0168(5) Uani 1 1 d . . . . .
C2_2 C 0.19195(13) 0.8969(3) 0.54174(13) 0.0204(6) Uani 1 1 d . . . . .
C3_2 C 0.22968(13) 0.9534(3) 0.59631(13) 0.0205(6) Uani 1 1 d . . . . .
H3_2 H 0.242439 1.028918 0.594826 0.025 Uiso 1 1 calc R U . . .
C4_2 C 0.24940(13) 0.9020(3) 0.65346(13) 0.0213(6) Uani 1 1 d . . . . .
C5_2 C 0.23061(13) 0.7928(3) 0.65493(13) 0.0208(6) Uani 1 1 d . . . . .
H5_2 H 0.243988 0.757047 0.693516 0.025 Uiso 1 1 calc R U . . .
C6_2 C 0.19189(12) 0.7322(2) 0.60053(13) 0.0180(6) Uani 1 1 d . . . . .
C7_2 C 0.16817(14) 0.9590(3) 0.48177(13) 0.0243(6) Uani 1 1 d . . . . .
H7A_2 H 0.175546 0.912893 0.452805 0.036 Uiso 1 1 calc R U . . .
H7B_2 H 0.191092 1.030816 0.488690 0.036 Uiso 1 1 calc R U . . .
H7C_2 H 0.122396 0.973847 0.464761 0.036 Uiso 1 1 calc R U . . .
C8_2 C 0.29146(15) 0.9656(3) 0.71204(14) 0.0280(7) Uani 1 1 d . . . . .
H8A_2 H 0.336108 0.959254 0.721007 0.042 Uiso 1 1 calc R U . . .
H8B_2 H 0.286531 0.933292 0.746062 0.042 Uiso 1 1 calc R U . . .
H8C_2 H 0.278965 1.045358 0.706963 0.042 Uiso 1 1 calc R U . . .
C9_2 C 0.16728(14) 0.6175(3) 0.60588(14) 0.0246(6) Uani 1 1 d . . . . .
H9A_2 H 0.131926 0.626689 0.615343 0.037 Uiso 1 1 calc R U . . .
H9B_2 H 0.201684 0.574528 0.638818 0.037 Uiso 1 1 calc R U . . .
H9C_2 H 0.152243 0.576722 0.566957 0.037 Uiso 1 1 calc R U . . .
C1_5 C 0.11719(12) 0.6041(2) 0.33807(13) 0.0183(6) Uani 1 1 d . . . . .
C2_5 C 0.15541(13) 0.5081(3) 0.35689(14) 0.0231(6) Uani 1 1 d . . . . .
H2_5 H 0.165813 0.474557 0.395411 0.028 Uiso 1 1 calc R U . . .
C5_5 C 0.17848(14) 0.4609(3) 0.31990(15) 0.0287(7) Uani 1 1 d . . . . .
H5_5 H 0.204346 0.395047 0.333062 0.034 Uiso 1 1 calc R U . . .
C6_5 C 0.10358(13) 0.6538(3) 0.28208(13) 0.0230(6) Uani 1 1 d . . . . .
H6_5 H 0.077911 0.719849 0.268870 0.028 Uiso 1 1 calc R U . . .
C4_5 C 0.12731(14) 0.6072(3) 0.24560(14) 0.0303(7) Uani 1 1 d . . . . .
H4_5 H 0.118562 0.642145 0.207813 0.036 Uiso 1 1 calc R U . . .
C3_5 C 0.16400(15) 0.5092(3) 0.26427(15) 0.0321(8) Uani 1 1 d . . . . .
H3_5 H 0.179003 0.475732 0.238560 0.039 Uiso 1 1 calc R U . . .
C1_6 C -0.01887(13) 0.6295(2) 0.29466(13) 0.0185(6) Uani 1 1 d . . . . .
C2_6 C -0.05871(13) 0.7122(3) 0.25553(13) 0.0218(6) Uani 1 1 d . . . . .
H2_6 H -0.058026 0.786137 0.270799 0.026 Uiso 1 1 calc R U . . .
C3_6 C -0.09940(14) 0.6880(3) 0.19447(14) 0.0246(6) Uani 1 1 d . . . . .
H3_6 H -0.126322 0.745427 0.168039 0.030 Uiso 1 1 calc R U . . .
C4_6 C -0.10106(14) 0.5804(3) 0.17171(13) 0.0270(7) Uani 1 1 d . . . . .
H4_6 H -0.129149 0.564244 0.129754 0.032 Uiso 1 1 calc R U . . .
C5_6 C -0.06215(15) 0.4967(3) 0.20968(14) 0.0268(7) Uani 1 1 d . . . . .
H5_6 H -0.062765 0.423237 0.193963 0.032 Uiso 1 1 calc R U . . .
C6_6 C -0.02197(14) 0.5208(3) 0.27120(13) 0.0229(6) Uani 1 1 d . . . . .
H6_6 H 0.003821 0.462463 0.297747 0.027 Uiso 1 1 calc R U . . .
C1_7 C -0.06392(13) 0.7097(3) 0.38001(13) 0.0208(6) Uani 1 1 d . . . . .
C2_7 C -0.08670(15) 0.8141(3) 0.38691(14) 0.0264(7) Uani 1 1 d . . . . .
H2_7 H -0.057416 0.874050 0.406214 0.032 Uiso 1 1 calc R U . . .
C3_7 C -0.15095(15) 0.8323(3) 0.36629(15) 0.0336(8) Uani 1 1 d . . . . .
H3_7 H -0.165292 0.903993 0.372022 0.040 Uiso 1 1 calc R U . . .
C4_7 C -0.19434(15) 0.7470(3) 0.33745(15) 0.0342(8) Uani 1 1 d . . . . .
H4_7 H -0.238574 0.759494 0.323185 0.041 Uiso 1 1 calc R U . . .
C5_7 C -0.17294(15) 0.6437(3) 0.32954(15) 0.0315(7) Uani 1 1 d . . . . .
H5_7 H -0.202777 0.584983 0.309141 0.038 Uiso 1 1 calc R U . . .
C6_7 C -0.10801(14) 0.6238(3) 0.35104(14) 0.0250(6) Uani 1 1 d . . . . .
H6_7 H -0.093892 0.551457 0.345886 0.030 Uiso 1 1 calc R U . . .
C1_8 C 0.02750(13) 0.7487(3) 0.50837(13) 0.0203(6) Uani 1 1 d . . . . .
C2_8 C 0.04033(14) 0.8501(3) 0.54062(14) 0.0276(7) Uani 1 1 d . . . . .
H2_8 H 0.062052 0.909016 0.532033 0.033 Uiso 1 1 calc R U . . .
C3_8 C 0.02134(16) 0.8652(3) 0.58545(15) 0.0372(8) Uani 1 1 d . . . . .
H3_8 H 0.029015 0.935542 0.606252 0.045 Uiso 1 1 calc R U . . .
C4_8 C -0.00830(16) 0.7801(4) 0.60013(15) 0.0394(9) Uani 1 1 d . . . . .
H4_8 H -0.019961 0.790894 0.631598 0.047 Uiso 1 1 calc R U . . .
C5_8 C -0.02109(15) 0.6783(3) 0.56868(15) 0.0348(8) Uani 1 1 d . . . . .
H5_8 H -0.041446 0.618810 0.578594 0.042 Uiso 1 1 calc R U . . .
C6_8 C -0.00406(14) 0.6639(3) 0.52284(14) 0.0260(7) Uani 1 1 d . . . . .
H6_8 H -0.014026 0.594775 0.500679 0.031 Uiso 1 1 calc R U . . .
C1_9 C 0.39730(12) 0.6669(2) 0.69049(12) 0.0163(5) Uani 1 1 d . . . . .
C2_9 C 0.36501(13) 0.5667(3) 0.68678(13) 0.0201(6) Uani 1 1 d . . . . .
H2_9 H 0.356320 0.514948 0.654399 0.024 Uiso 1 1 calc R U . . .
C3_9 C 0.34539(14) 0.5422(3) 0.73047(14) 0.0257(7) Uani 1 1 d . . . . .
H3_9 H 0.323908 0.473233 0.728147 0.031 Uiso 1 1 calc R U . . .
C4_9 C 0.35715(14) 0.6178(3) 0.77695(14) 0.0271(7) Uani 1 1 d . . . . .
H4_9 H 0.343938 0.600713 0.806778 0.033 Uiso 1 1 calc R U . . .
C5_9 C 0.38801(14) 0.7183(3) 0.78043(13) 0.0247(6) Uani 1 1 d . . . . .
H5_9 H 0.395143 0.770961 0.812046 0.030 Uiso 1 1 calc R U . . .
C6_9 C 0.40866(13) 0.7426(3) 0.73775(13) 0.0196(6) Uani 1 1 d . . . . .
H6_9 H 0.430670 0.811201 0.740793 0.024 Uiso 1 1 calc R U . . .
C1_10 C 0.53247(12) 0.6781(2) 0.72775(12) 0.0155(5) Uani 1 1 d . . . . .
C2_10 C 0.53533(13) 0.5752(2) 0.75621(13) 0.0203(6) Uani 1 1 d . . . . .
H2_10 H 0.507017 0.515964 0.733441 0.024 Uiso 1 1 calc R U . . .
C3_10 C 0.57932(15) 0.5580(3) 0.81778(13) 0.0249(6) Uani 1 1 d . . . . .
H3_10 H 0.580162 0.488051 0.836966 0.030 Uiso 1 1 calc R U . . .
C4_10 C 0.62144(14) 0.6422(3) 0.85074(13) 0.0243(6) Uani 1 1 d . . . . .
H4_10 H 0.651814 0.630240 0.892532 0.029 Uiso 1 1 calc R U . . .
C5_10 C 0.61941(13) 0.7440(3) 0.82287(13) 0.0215(6) Uani 1 1 d . . . . .
H5_10 H 0.648662 0.802111 0.845610 0.026 Uiso 1 1 calc R U . . .
C6_10 C 0.57513(13) 0.7626(2) 0.76199(12) 0.0187(6) Uani 1 1 d . . . . .
H6_10 H 0.573917 0.833612 0.743531 0.022 Uiso 1 1 calc R U . . .
C1_11 C 0.57343(12) 0.7365(2) 0.63629(12) 0.0161(5) Uani 1 1 d . . . . .
C2_11 C 0.59496(14) 0.8416(3) 0.62888(14) 0.0235(6) Uani 1 1 d . . . . .
H2_11 H 0.565549 0.902211 0.611963 0.028 Uiso 1 1 calc R U . . .
C3_11 C 0.65886(15) 0.8591(3) 0.64585(15) 0.0301(7) Uani 1 1 d . . . . .
H3_11 H 0.672819 0.931758 0.640915 0.036 Uiso 1 1 calc R U . . .
C4_11 C 0.70173(14) 0.7730(3) 0.66955(14) 0.0297(7) Uani 1 1 d . . . . .
H4_11 H 0.745404 0.785064 0.680942 0.036 Uiso 1 1 calc R U . . .
C5_11 C 0.68096(14) 0.6681(3) 0.67679(14) 0.0297(7) Uani 1 1 d . . . . .
H5_11 H 0.710676 0.607781 0.693284 0.036 Uiso 1 1 calc R U . . .
C6_11 C 0.61720(13) 0.6492(3) 0.66033(13) 0.0209(6) Uani 1 1 d . . . . .
H6_11 H 0.603632 0.576423 0.665559 0.025 Uiso 1 1 calc R U . . .
C1_12 C 0.48191(12) 0.7490(2) 0.50841(12) 0.0168(5) Uani 1 1 d . . . . .
C2_12 C 0.51407(13) 0.6580(3) 0.49924(13) 0.0216(6) Uani 1 1 d . . . . .
H2_12 H 0.522421 0.592078 0.523812 0.026 Uiso 1 1 calc R U . . .
C3_12 C 0.53390(14) 0.6627(3) 0.45472(14) 0.0301(7) Uani 1 1 d . . . . .
H3_12 H 0.554024 0.599177 0.447771 0.036 Uiso 1 1 calc R U . . .
C5_12 C 0.49323(16) 0.8500(3) 0.42949(15) 0.0332(8) Uani 1 1 d . . . . .
H5_12 H 0.486758 0.916879 0.405999 0.040 Uiso 1 1 calc R U . . .
C4_12 C 0.52438(15) 0.7595(3) 0.42071(15) 0.0347(8) Uani 1 1 d . . . . .
H4_12 H 0.539254 0.763986 0.391246 0.042 Uiso 1 1 calc R U . . .
C6_12 C 0.47109(14) 0.8444(3) 0.47258(13) 0.0244(6) Uani 1 1 d . . . . .
H6_12 H 0.448466 0.906507 0.477301 0.029 Uiso 1 1 calc R U . . .
C1_13 C 0.19033(16) 0.2733(3) 0.47583(16) 0.0337(8) Uani 1 1 d . . . . .
H1_13 H 0.154635 0.223789 0.459371 0.040 Uiso 1 1 calc R U . . .
C2_13 C 0.23775(16) 0.2616(3) 0.45890(15) 0.0321(7) Uani 1 1 d . . . . .
H2_13 H 0.234669 0.203347 0.431203 0.039 Uiso 1 1 calc R U . . .
C3_13 C 0.28945(15) 0.3337(3) 0.48178(14) 0.0291(7) Uani 1 1 d . . . . .
H3_13 H 0.321898 0.325260 0.470035 0.035 Uiso 1 1 calc R U . . .
C4_13 C 0.29355(15) 0.4186(3) 0.52204(15) 0.0299(7) Uani 1 1 d . . . . .
H4_13 H 0.328703 0.469290 0.537804 0.036 Uiso 1 1 calc R U . . .
C5_13 C 0.24626(15) 0.4294(3) 0.53925(14) 0.0291(7) Uani 1 1 d . . . . .
H5_13 H 0.249277 0.487585 0.566971 0.035 Uiso 1 1 calc R U . . .
C6_13 C 0.19501(15) 0.3570(3) 0.51674(15) 0.0302(7) Uani 1 1 d . . . . .
H6_13 H 0.163051 0.364411 0.529201 0.036 Uiso 1 1 calc R U . . .
B1_3 B 0.38903(14) 0.7371(3) 0.53847(14) 0.0147(6) Uani 1 1 d . . . . .
Ag1_3 Ag 0.27857(2) 0.72459(2) 0.57354(2) 0.02127(7) Uani 1 1 d . . . . .
C2_3 C 0.50392(12) 0.7226(2) 0.61672(12) 0.0144(5) Uani 1 1 d . . . . .
C3_3 C 0.48400(12) 0.6978(2) 0.66177(12) 0.0147(5) Uani 1 1 d . . . . .
C4_3 C 0.41941(12) 0.6917(2) 0.64434(12) 0.0143(5) Uani 1 1 d . . . . .
C1_3 C 0.45939(12) 0.7381(2) 0.55536(12) 0.0142(5) Uani 1 1 d . . . . .
N1_3 N 0.37284(10) 0.71152(19) 0.58562(10) 0.0143(4) Uani 1 1 d . . . . .

loop_
_atom_site_aniso_label
_atom_site_aniso_U_11
_atom_site_aniso_U_22
_atom_site_aniso_U_33
_atom_site_aniso_U_23
_atom_site_aniso_U_13
_atom_site_aniso_U_12
Ag1_1 0.01385(11) 0.02868(13) 0.02230(12) 0.00377(9) 0.00864(9) -0.00016(8)
B1_1 0.0151(14) 0.0193(16) 0.0168(15) 0.0025(12) 0.0067(12) -0.0003(12)
C1_1 0.0169(13) 0.0213(15) 0.0179(14) -0.0006(11) 0.0088(11) -0.0008(11)
N1_1 0.0138(11) 0.0186(12) 0.0165(11) 0.0014(9) 0.0067(9) 0.0007(9)
C3_1 0.0151(13) 0.0184(14) 0.0177(13) -0.0008(11) 0.0080(11) 0.0007(10)
C4_1 0.0179(13) 0.0150(14) 0.0163(13) 0.0022(10) 0.0082(11) 0.0014(10)
C2_1 0.0166(13) 0.0188(14) 0.0178(14) -0.0006(11) 0.0078(11) -0.0015(10)
C1_4 0.0110(12) 0.0166(14) 0.0149(13) 0.0019(10) 0.0065(10) 0.0005(10)
C2_4 0.0135(12) 0.0187(14) 0.0196(14) 0.0011(11) 0.0098(11) 0.0004(10)
C3_4 0.0166(13) 0.0183(14) 0.0221(14) 0.0050(11) 0.0110(11) 0.0033(10)
C4_4 0.0146(13) 0.0290(16) 0.0163(14) 0.0059(11) 0.0092(11) 0.0016(11)
C5_4 0.0145(13) 0.0258(16) 0.0147(13) -0.0038(11) 0.0077(11) -0.0016(11)
C9_4 0.0204(14) 0.0189(15) 0.0245(15) -0.0039(11) 0.0100(12) 0.0012(11)
C8_4 0.0240(15) 0.0363(19) 0.0163(14) 0.0073(12) 0.0067(12) 0.0065(13)
C7_4 0.0223(14) 0.0185(15) 0.0232(15) -0.0009(11) 0.0094(12) 0.0013(11)
C6_4 0.0125(12) 0.0187(14) 0.0160(13) 0.0004(10) 0.0073(11) -0.0005(10)
C1_2 0.0123(12) 0.0227(15) 0.0161(13) -0.0008(11) 0.0074(11) 0.0007(10)
C2_2 0.0152(13) 0.0264(16) 0.0213(14) 0.0005(12) 0.0101(11) -0.0002(11)
C3_2 0.0194(14) 0.0189(15) 0.0247(15) -0.0012(11) 0.0116(12) -0.0015(11)
C4_2 0.0137(13) 0.0295(17) 0.0195(14) -0.0035(12) 0.0069(11) 0.0033(11)
C5_2 0.0171(13) 0.0293(17) 0.0168(14) 0.0028(11) 0.0086(11) 0.0027(11)
C6_2 0.0111(12) 0.0237(15) 0.0184(14) 0.0010(11) 0.0062(11) 0.0011(10)
C7_2 0.0276(15) 0.0217(16) 0.0230(15) 0.0026(12) 0.0115(13) -0.0007(12)
C8_2 0.0253(15) 0.0342(19) 0.0211(15) -0.0068(13) 0.0082(13) -0.0017(13)
C9_2 0.0233(15) 0.0265(17) 0.0230(15) 0.0049(12) 0.0102(12) -0.0029(12)
C1_5 0.0129(12) 0.0228(15) 0.0189(14) -0.0036(11) 0.0074(11) -0.0030(10)
C2_5 0.0207(14) 0.0217(16) 0.0280(16) -0.0020(12) 0.0123(12) -0.0004(11)
C5_5 0.0222(15) 0.0270(17) 0.0392(19) -0.0053(14) 0.0165(14) 0.0023(12)
C6_5 0.0156(13) 0.0301(17) 0.0216(15) 0.0017(12) 0.0074(12) 0.0022(11)
C4_5 0.0209(15) 0.052(2) 0.0176(15) -0.0017(14) 0.0085(12) -0.0006(14)
C3_5 0.0215(15) 0.046(2) 0.0323(18) -0.0165(15) 0.0158(14) -0.0032(14)
C1_6 0.0161(13) 0.0235(15) 0.0183(14) -0.0027(11) 0.0101(11) -0.0021(11)
C2_6 0.0192(14) 0.0275(17) 0.0200(14) -0.0038(12) 0.0102(12) 0.0000(11)
C3_6 0.0208(14) 0.0339(18) 0.0182(14) 0.0010(12) 0.0084(12) 0.0003(12)
C4_6 0.0247(15) 0.0396(19) 0.0145(14) -0.0055(13) 0.0073(12) -0.0082(13)
C5_6 0.0292(16) 0.0267(17) 0.0258(16) -0.0102(13) 0.0140(13) -0.0108(13)
C6_6 0.0221(14) 0.0245(16) 0.0208(15) -0.0003(12) 0.0091(12) -0.0006(12)
C1_7 0.0165(13) 0.0313(17) 0.0148(13) 0.0012(11) 0.0075(11) 0.0004(11)
C2_7 0.0231(15) 0.0326(18) 0.0236(15) -0.0002(13) 0.0112(13) 0.0035(13)
C3_7 0.0265(16) 0.045(2) 0.0298(18) 0.0047(15) 0.0137(14) 0.0125(15)
C4_7 0.0201(15) 0.055(2) 0.0295(17) 0.0092(16) 0.0134(14) 0.0060(15)
C5_7 0.0219(15) 0.042(2) 0.0270(17) 0.0034(14) 0.0083(13) -0.0072(14)
C6_7 0.0226(15) 0.0292(17) 0.0262(16) -0.0014(12) 0.0139(13) -0.0048(12)
C1_8 0.0140(13) 0.0303(17) 0.0146(13) 0.0003(11) 0.0050(11) 0.0029(11)
C2_8 0.0220(15) 0.0341(18) 0.0253(16) -0.0045(13) 0.0100(13) 0.0002(13)
C3_8 0.0315(18) 0.050(2) 0.0283(18) -0.0148(16) 0.0128(15) 0.0000(16)
C4_8 0.0286(17) 0.073(3) 0.0226(17) -0.0095(17) 0.0170(15) 0.0003(17)
C5_8 0.0225(16) 0.056(2) 0.0280(17) 0.0052(16) 0.0139(14) -0.0046(15)
C6_8 0.0204(14) 0.0331(18) 0.0241(16) -0.0003(13) 0.0103(12) -0.0007(12)
C1_9 0.0114(12) 0.0214(15) 0.0164(13) 0.0033(11) 0.0069(11) 0.0023(10)
C2_9 0.0162(13) 0.0225(15) 0.0214(14) 0.0019(11) 0.0088(11) -0.0015(11)
C3_9 0.0181(14) 0.0303(18) 0.0309(17) 0.0088(13) 0.0134(13) -0.0011(12)
C4_9 0.0220(15) 0.042(2) 0.0238(15) 0.0122(13) 0.0157(13) 0.0083(13)
C5_9 0.0251(15) 0.0330(18) 0.0174(14) 0.0022(12) 0.0112(12) 0.0067(12)
C6_9 0.0177(13) 0.0212(15) 0.0194(14) 0.0025(11) 0.0084(11) 0.0013(11)
C1_10 0.0121(12) 0.0226(15) 0.0132(13) 0.0012(10) 0.0070(10) 0.0024(10)
C2_10 0.0216(14) 0.0206(15) 0.0172(14) 0.0019(11) 0.0080(12) 0.0013(11)
C3_10 0.0327(16) 0.0229(16) 0.0189(15) 0.0073(12) 0.0120(13) 0.0078(13)
C4_10 0.0228(14) 0.0358(18) 0.0118(13) 0.0044(12) 0.0061(11) 0.0114(13)
C5_10 0.0164(13) 0.0306(17) 0.0152(14) -0.0052(12) 0.0056(11) -0.0003(11)
C6_10 0.0186(13) 0.0217(15) 0.0150(13) 0.0011(11) 0.0073(11) 0.0008(11)
C1_11 0.0140(13) 0.0235(15) 0.0113(12) -0.0017(10) 0.0064(10) -0.0012(10)
C2_11 0.0222(14) 0.0235(16) 0.0297(16) -0.0009(12) 0.0164(13) -0.0013(12)
C3_11 0.0280(16) 0.0338(19) 0.0364(18) -0.0106(14) 0.0216(15) -0.0145(14)
C4_11 0.0158(14) 0.049(2) 0.0264(16) -0.0104(14) 0.0114(13) -0.0086(13)
C5_11 0.0192(15) 0.046(2) 0.0239(16) 0.0048(14) 0.0100(13) 0.0109(14)
C6_11 0.0192(14) 0.0253(16) 0.0179(14) 0.0020(11) 0.0085(11) 0.0025(11)
C1_12 0.0121(12) 0.0232(15) 0.0140(13) 0.0002(11) 0.0054(10) -0.0010(10)
C2_12 0.0172(13) 0.0277(16) 0.0193(14) -0.0015(12) 0.0081(12) 0.0010(11)
C3_12 0.0221(15) 0.045(2) 0.0252(16) -0.0033(14) 0.0130(13) 0.0069(14)
C5_12 0.0329(17) 0.041(2) 0.0264(17) 0.0148(15) 0.0147(14) 0.0032(15)
C4_12 0.0237(16) 0.065(3) 0.0212(16) 0.0056(15) 0.0152(13) 0.0030(15)
C6_12 0.0219(14) 0.0292(17) 0.0228(15) 0.0052(12) 0.0111(12) 0.0013(12)
C1_13 0.0277(17) 0.0232(17) 0.0389(19) 0.0010(14) 0.0063(15) -0.0045(13)
C2_13 0.0353(18) 0.0206(17) 0.0285(17) -0.0027(13) 0.0054(14) 0.0053(13)
C3_13 0.0259(16) 0.0319(18) 0.0244(16) 0.0023(13) 0.0078(13) 0.0066(13)
C4_13 0.0243(15) 0.0334(19) 0.0265(16) -0.0006(13) 0.0076(13) -0.0027(13)
C5_13 0.0292(16) 0.0304(18) 0.0224(16) -0.0026(13) 0.0080(13) 0.0007(13)
C6_13 0.0235(15) 0.0362(19) 0.0267(16) 0.0044(14) 0.0085(13) 0.0018(13)
B1_3 0.0147(14) 0.0129(15) 0.0150(14) -0.0012(11) 0.0057(12) 0.0003(11)
Ag1_3 0.01338(11) 0.02617(13) 0.02365(12) -0.00275(9) 0.00827(9) 0.00024(8)
C2_3 0.0136(12) 0.0141(13) 0.0156(13) 0.0015(10) 0.0070(10) 0.0013(10)
C3_3 0.0146(12) 0.0140(13) 0.0142(13) 0.0010(10) 0.0057(11) 0.0004(10)
C4_3 0.0163(13) 0.0117(13) 0.0156(13) 0.0000(10) 0.0083(11) 0.0001(10)
C1_3 0.0147(12) 0.0130(13) 0.0161(13) 0.0009(10) 0.0083(11) 0.0010(10)
N1_3 0.0120(10) 0.0174(12) 0.0123(11) -0.0006(8) 0.0049(9) -0.0003(8)

loop_
_atom_type_symbol
_atom_type_description
_atom_type_scat_dispersion_real
_atom_type_scat_dispersion_imag
_atom_type_scat_source
C C 0.0033 0.0016 'International Tables Vol C Tables 4.2.6.8 and 6.1.1.4'
H H 0.0000 0.0000 'International Tables Vol C Tables 4.2.6.8 and 6.1.1.4'
B B 0.0013 0.0007 'International Tables Vol C Tables 4.2.6.8 and 6.1.1.4'
N N 0.0061 0.0033 'International Tables Vol C Tables 4.2.6.8 and 6.1.1.4'
Ag Ag -0.8971 1.1015 'International Tables Vol C Tables 4.2.6.8 and 6.1.1.4'

loop_
_exptl_crystal_face_index_h
_exptl_crystal_face_index_k
_exptl_crystal_face_index_l
_exptl_crystal_face_perp_dist
1.00 0.00 -1.00 0.1480
-1.00 0.00 1.00 0.0680
1.00 -1.00 -1.00 0.0900
1.00 1.00 0.00 0.0840
-1.00 -1.00 0.00 0.0730
-1.00 1.00 0.00 0.1040
1.00 -1.00 0.00 0.1000
0.00 1.00 0.00 0.0780
0.00 -1.00 1.00 0.0700
0.00 1.00 1.00 0.0900
0.00 -1.00 -1.00 0.0910
1.00 1.00 -1.00 0.0900
1.00 0.00 1.00 0.1180
-1.00 0.00 -1.00 0.1650

loop_
_geom_angle_atom_site_label_1
_geom_angle_atom_site_label_2
_geom_angle_atom_site_label_3
_geom_angle
_geom_angle_site_symmetry_1
_geom_angle_site_symmetry_3
_geom_angle_publ_flag
N1_1 Ag1_1 C6_4 160.33(9) . . ?
N1_1 Ag1_1 C1_4 157.16(9) . . ?
C6_4 Ag1_1 C1_4 34.34(9) . . ?
N1_1 Ag1_1 Ag1_3 88.00(6) . . ?
C6_4 Ag1_1 Ag1_3 111.32(7) . . ?
C1_4 Ag1_1 Ag1_3 80.92(6) . . ?
N1_1 B1_1 C1_1 118.3(3) . . ?
N1_1 B1_1 C1_2 120.1(2) . . ?
C1_1 B1_1 C1_2 121.4(2) . . ?
C2_1 C1_1 C1_8 120.4(2) . . ?
C2_1 C1_1 B1_1 118.0(2) . . ?
C1_8 C1_1 B1_1 121.5(2) . . ?
C4_1 N1_1 B1_1 120.0(2) . . ?
C4_1 N1_1 Ag1_1 114.00(17) . . ?
B1_1 N1_1 Ag1_1 125.50(19) . . ?
C4_1 C3_1 C2_1 119.8(2) . . ?
C4_1 C3_1 C1_6 119.3(2) . . ?
C2_1 C3_1 C1_6 120.9(2) . . ?
N1_1 C4_1 C3_1 123.1(2) . . ?
N1_1 C4_1 C1_5 115.7(2) . . ?
C3_1 C4_1 C1_5 121.2(2) . . ?
C1_1 C2_1 C3_1 120.4(2) . . ?
C1_1 C2_1 C1_7 120.1(2) . . ?
C3_1 C2_1 C1_7 119.5(2) . . ?
C6_4 C1_4 C2_4 117.0(2) . . ?
C6_4 C1_4 B1_3 122.9(2) . . ?
C2_4 C1_4 B1_3 119.3(2) . . ?
C6_4 C1_4 Ag1_1 72.17(14) . . ?
C2_4 C1_4 Ag1_1 93.11(16) . . ?
B1_3 C1_4 Ag1_1 112.74(17) . . ?
C3_4 C2_4 C1_4 120.6(3) . . ?
C3_4 C2_4 C7_4 119.7(3) . . ?
C1_4 C2_4 C7_4 119.5(2) . . ?
C2_4 C3_4 C4_4 122.4(3) . . ?
C2_4 C3_4 H3_4 118.8 . . ?
C4_4 C3_4 H3_4 118.8 . . ?
C5_4 C4_4 C3_4 117.8(2) . . ?
C5_4 C4_4 C8_4 121.8(3) . . ?
C3_4 C4_4 C8_4 120.5(3) . . ?
C4_4 C5_4 C6_4 122.0(3) . . ?
C4_4 C5_4 H5_4 119.0 . . ?
C6_4 C5_4 H5_4 119.0 . . ?
C6_4 C9_4 H6A_4 109.5 . . ?
C6_4 C9_4 H6B_4 109.5 . . ?
H6A_4 C9_4 H6B_4 109.5 . . ?
C6_4 C9_4 H6C_4 109.5 . . ?
H6A_4 C9_4 H6C_4 109.5 . . ?
H6B_4 C9_4 H6C_4 109.5 . . ?
C4_4 C8_4 H7A_4 109.5 . . ?
C4_4 C8_4 H7B_4 109.5 . . ?
H7A_4 C8_4 H7B_4 109.5 . . ?
C4_4 C8_4 H7C_4 109.5 . . ?
H7A_4 C8_4 H7C_4 109.5 . . ?
H7B_4 C8_4 H7C_4 109.5 . . ?
C2_4 C7_4 H8A_4 109.5 . . ?
C2_4 C7_4 H8B_4 109.5 . . ?
H8A_4 C7_4 H8B_4 109.5 . . ?
C2_4 C7_4 H8C_4 109.5 . . ?
H8A_4 C7_4 H8C_4 109.5 . . ?
H8B_4 C7_4 H8C_4 109.5 . . ?
C5_4 C6_4 C1_4 120.2(3) . . ?
C5_4 C6_4 C9_4 118.6(2) . . ?
C1_4 C6_4 C9_4 121.0(2) . . ?
C5_4 C6_4 Ag1_1 91.20(16) . . ?
C1_4 C6_4 Ag1_1 73.48(15) . . ?
C9_4 C6_4 Ag1_1 110.52(18) . . ?
C6_2 C1_2 C2_2 117.2(3) . . ?
C6_2 C1_2 B1_1 123.0(3) . . ?
C2_2 C1_2 B1_1 118.9(2) . . ?
C6_2 C1_2 Ag1_3 76.01(15) . . ?
C2_2 C1_2 Ag1_3 88.41(16) . . ?
B1_1 C1_2 Ag1_3 114.43(18) . . ?
C3_2 C2_2 C1_2 120.6(3) . . ?
C3_2 C2_2 C7_2 119.3(3) . . ?
C1_2 C2_2 C7_2 119.9(3) . . ?
C2_2 C3_2 C4_2 121.6(3) . . ?
C2_2 C3_2 H3_2 119.2 . . ?
C4_2 C3_2 H3_2 119.2 . . ?
C5_2 C4_2 C3_2 118.6(3) . . ?
C5_2 C4_2 C8_2 121.2(3) . . ?
C3_2 C4_2 C8_2 120.2(3) . . ?
C4_2 C5_2 C6_2 121.7(3) . . ?
C4_2 C5_2 H5_2 119.1 . . ?
C6_2 C5_2 H5_2 119.1 . . ?
C5_2 C6_2 C1_2 120.3(3) . . ?
C5_2 C6_2 C9_2 118.6(3) . . ?
C1_2 C6_2 C9_2 120.9(3) . . ?
C5_2 C6_2 Ag1_3 91.37(17) . . ?
C1_2 C6_2 Ag1_3 69.87(15) . . ?
C9_2 C6_2 Ag1_3 113.71(19) . . ?
C2_2 C7_2 H7A_2 109.5 . . ?
C2_2 C7_2 H7B_2 109.5 . . ?
H7A_2 C7_2 H7B_2 109.5 . . ?
C2_2 C7_2 H7C_2 109.5 . . ?
H7A_2 C7_2 H7C_2 109.5 . . ?
H7B_2 C7_2 H7C_2 109.5 . . ?
C4_2 C8_2 H8A_2 109.5 . . ?
C4_2 C8_2 H8B_2 109.5 . . ?
H8A_2 C8_2 H8B_2 109.5 . . ?
C4_2 C8_2 H8C_2 109.5 . . ?
H8A_2 C8_2 H8C_2 109.5 . . ?
H8B_2 C8_2 H8C_2 109.5 . . ?
C6_2 C9_2 H9A_2 109.5 . . ?
C6_2 C9_2 H9B_2 109.5 . . ?
H9A_2 C9_2 H9B_2 109.5 . . ?
C6_2 C9_2 H9C_2 109.5 . . ?
H9A_2 C9_2 H9C_2 109.5 . . ?
H9B_2 C9_2 H9C_2 109.5 . . ?
C2_5 C1_5 C6_5 119.0(3) . . ?
C2_5 C1_5 C4_1 118.4(3) . . ?
C6_5 C1_5 C4_1 122.6(3) . . ?
C5_5 C2_5 C1_5 120.6(3) . . ?
C5_5 C2_5 H2_5 119.7 . . ?
C1_5 C2_5 H2_5 119.7 . . ?
C3_5 C5_5 C2_5 120.1(3) . . ?
C3_5 C5_5 H5_5 119.9 . . ?
C2_5 C5_5 H5_5 119.9 . . ?
C4_5 C6_5 C1_5 120.3(3) . . ?
C4_5 C6_5 H6_5 119.9 . . ?
C1_5 C6_5 H6_5 119.9 . . ?
C6_5 C4_5 C3_5 120.0(3) . . ?
C6_5 C4_5 H4_5 120.0 . . ?
C3_5 C4_5 H4_5 120.0 . . ?
C5_5 C3_5 C4_5 119.9(3) . . ?
C5_5 C3_5 H3_5 120.0 . . ?
C4_5 C3_5 H3_5 120.0 . . ?
C2_6 C1_6 C6_6 118.4(3) . . ?
C2_6 C1_6 C3_1 120.3(3) . . ?
C6_6 C1_6 C3_1 121.3(3) . . ?
C3_6 C2_6 C1_6 120.6(3) . . ?
C3_6 C2_6 H2_6 119.7 . . ?
C1_6 C2_6 H2_6 119.7 . . ?
C2_6 C3_6 C4_6 120.3(3) . . ?
C2_6 C3_6 H3_6 119.9 . . ?
C4_6 C3_6 H3_6 119.9 . . ?
C5_6 C4_6 C3_6 120.3(3) . . ?
C5_6 C4_6 H4_6 119.9 . . ?
C3_6 C4_6 H4_6 119.9 . . ?
C4_6 C5_6 C6_6 119.4(3) . . ?
C4_6 C5_6 H5_6 120.3 . . ?
C6_6 C5_6 H5_6 120.3 . . ?
C5_6 C6_6 C1_6 121.1(3) . . ?
C5_6 C6_6 H6_6 119.5 . . ?
C1_6 C6_6 H6_6 119.5 . . ?
C6_7 C1_7 C2_7 118.0(3) . . ?
C6_7 C1_7 C2_1 123.3(3) . . ?
C2_7 C1_7 C2_1 118.6(3) . . ?
C3_7 C2_7 C1_7 121.4(3) . . ?
C3_7 C2_7 H2_7 119.3 . . ?
C1_7 C2_7 H2_7 119.3 . . ?
C4_7 C3_7 C2_7 120.3(3) . . ?
C4_7 C3_7 H3_7 119.9 . . ?
C2_7 C3_7 H3_7 119.9 . . ?
C5_7 C4_7 C3_7 119.2(3) . . ?
C5_7 C4_7 H4_7 120.4 . . ?
C3_7 C4_7 H4_7 120.4 . . ?
C4_7 C5_7 C6_7 121.0(3) . . ?
C4_7 C5_7 H5_7 119.5 . . ?
C6_7 C5_7 H5_7 119.5 . . ?
C1_7 C6_7 C5_7 120.1(3) . . ?
C1_7 C6_7 H6_7 119.9 . . ?
C5_7 C6_7 H6_7 119.9 . . ?
C2_8 C1_8 C6_8 118.1(3) . . ?
C2_8 C1_8 C1_1 122.2(3) . . ?
C6_8 C1_8 C1_1 119.6(3) . . ?
C3_8 C2_8 C1_8 120.0(3) . . ?
C3_8 C2_8 H2_8 120.0 . . ?
C1_8 C2_8 H2_8 120.0 . . ?
C4_8 C3_8 C2_8 121.1(3) . . ?
C4_8 C3_8 H3_8 119.4 . . ?
C2_8 C3_8 H3_8 119.4 . . ?
C3_8 C4_8 C5_8 119.5(3) . . ?
C3_8 C4_8 H4_8 120.2 . . ?
C5_8 C4_8 H4_8 120.2 . . ?
C6_8 C5_8 C4_8 119.6(3) . . ?
C6_8 C5_8 H5_8 120.2 . . ?
C4_8 C5_8 H5_8 120.2 . . ?
C5_8 C6_8 C1_8 121.5(3) . . ?
C5_8 C6_8 H6_8 119.3 . . ?
C1_8 C6_8 H6_8 119.3 . . ?
C2_9 C1_9 C6_9 119.0(3) . . ?
C2_9 C1_9 C4_3 120.0(2) . . ?
C6_9 C1_9 C4_3 121.0(2) . . ?
C1_9 C2_9 C3_9 120.2(3) . . ?
C1_9 C2_9 H2_9 119.9 . . ?
C3_9 C2_9 H2_9 119.9 . . ?
C4_9 C3_9 C2_9 120.0(3) . . ?
C4_9 C3_9 H3_9 120.0 . . ?
C2_9 C3_9 H3_9 120.0 . . ?
C3_9 C4_9 C5_9 120.3(3) . . ?
C3_9 C4_9 H4_9 119.8 . . ?
C5_9 C4_9 H4_9 119.8 . . ?
C4_9 C5_9 C6_9 120.1(3) . . ?
C4_9 C5_9 H5_9 120.0 . . ?
C6_9 C5_9 H5_9 120.0 . . ?
C5_9 C6_9 C1_9 120.4(3) . . ?
C5_9 C6_9 H6_9 119.8 . . ?
C1_9 C6_9 H6_9 119.8 . . ?
C6_10 C1_10 C2_10 118.4(3) . . ?
C6_10 C1_10 C3_3 120.8(2) . . ?
C2_10 C1_10 C3_3 120.8(2) . . ?
C1_10 C2_10 C3_10 120.7(3) . . ?
C1_10 C2_10 H2_10 119.7 . . ?
C3_10 C2_10 H2_10 119.7 . . ?
C4_10 C3_10 C2_10 120.1(3) . . ?
C4_10 C3_10 H3_10 119.9 . . ?
C2_10 C3_10 H3_10 119.9 . . ?
C3_10 C4_10 C5_10 119.7(3) . . ?
C3_10 C4_10 H4_10 120.2 . . ?
C5_10 C4_10 H4_10 120.2 . . ?
C4_10 C5_10 C6_10 120.7(3) . . ?
C4_10 C5_10 H5_10 119.7 . . ?
C6_10 C5_10 H5_10 119.7 . . ?
C5_10 C6_10 C1_10 120.5(3) . . ?
C5_10 C6_10 H6_10 119.8 . . ?
C1_10 C6_10 H6_10 119.8 . . ?
C6_11 C1_11 C2_11 118.4(3) . . ?
C6_11 C1_11 C2_3 123.2(3) . . ?
C2_11 C1_11 C2_3 118.4(2) . . ?
C3_11 C2_11 C1_11 120.9(3) . . ?
C3_11 C2_11 H2_11 119.6 . . ?
C1_11 C2_11 H2_11 119.6 . . ?
C4_11 C3_11 C2_11 120.5(3) . . ?
C4_11 C3_11 H3_11 119.7 . . ?
C2_11 C3_11 H3_11 119.7 . . ?
C3_11 C4_11 C5_11 119.2(3) . . ?
C3_11 C4_11 H4_11 120.4 . . ?
C5_11 C4_11 H4_11 120.4 . . ?
C4_11 C5_11 C6_11 121.0(3) . . ?
C4_11 C5_11 H5_11 119.5 . . ?
C6_11 C5_11 H5_11 119.5 . . ?
C1_11 C6_11 C5_11 120.0(3) . . ?
C1_11 C6_11 H6_11 120.0 . . ?
C5_11 C6_11 H6_11 120.0 . . ?
C6_12 C1_12 C2_12 118.4(3) . . ?
C6_12 C1_12 C1_3 122.8(3) . . ?
C2_12 C1_12 C1_3 118.9(2) . . ?
C3_12 C2_12 C1_12 120.9(3) . . ?
C3_12 C2_12 H2_12 119.5 . . ?
C1_12 C2_12 H2_12 119.5 . . ?
C4_12 C3_12 C2_12 119.9(3) . . ?
C4_12 C3_12 H3_12 120.0 . . ?
C2_12 C3_12 H3_12 120.0 . . ?
C4_12 C5_12 C6_12 120.6(3) . . ?
C4_12 C5_12 H5_12 119.7 . . ?
C6_12 C5_12 H5_12 119.7 . . ?
C3_12 C4_12 C5_12 119.8(3) . . ?
C3_12 C4_12 H4_12 120.1 . . ?
C5_12 C4_12 H4_12 120.1 . . ?
C1_12 C6_12 C5_12 120.3(3) . . ?
C1_12 C6_12 H6_12 119.8 . . ?
C5_12 C6_12 H6_12 119.8 . . ?
C6_13 C1_13 C2_13 119.9(3) . . ?
C6_13 C1_13 H1_13 120.1 . . ?
C2_13 C1_13 H1_13 120.1 . . ?
C3_13 C2_13 C1_13 120.7(3) . . ?
C3_13 C2_13 H2_13 119.6 . . ?
C1_13 C2_13 H2_13 119.6 . . ?
C2_13 C3_13 C4_13 119.3(3) . . ?
C2_13 C3_13 H3_13 120.4 . . ?
C4_13 C3_13 H3_13 120.4 . . ?
C5_13 C4_13 C3_13 119.8(3) . . ?
C5_13 C4_13 H4_13 120.1 . . ?
C3_13 C4_13 H4_13 120.1 . . ?
C6_13 C5_13 C4_13 120.8(3) . . ?
C6_13 C5_13 H5_13 119.6 . . ?
C4_13 C5_13 H5_13 119.6 . . ?
C5_13 C6_13 C1_13 119.5(3) . . ?
C5_13 C6_13 H6_13 120.3 . . ?
C1_13 C6_13 H6_13 120.3 . . ?
N1_3 B1_3 C1_3 117.8(2) . . ?
N1_3 B1_3 C1_4 120.8(2) . . ?
C1_3 B1_3 C1_4 121.3(2) . . ?
N1_3 Ag1_3 C1_2 163.79(9) . . ?
N1_3 Ag1_3 C6_2 158.92(9) . . ?
C1_2 Ag1_3 C6_2 34.11(9) . . ?
N1_3 Ag1_3 Ag1_1 88.54(6) . . ?
C1_2 Ag1_3 Ag1_1 83.44(7) . . ?
C6_2 Ag1_3 Ag1_1 111.98(7) . . ?
C1_3 C2_3 C3_3 120.9(2) . . ?
C1_3 C2_3 C1_11 119.5(2) . . ?
C3_3 C2_3 C1_11 119.6(2) . . ?
C4_3 C3_3 C2_3 119.7(2) . . ?
C4_3 C3_3 C1_10 119.8(2) . . ?
C2_3 C3_3 C1_10 120.6(2) . . ?
N1_3 C4_3 C3_3 122.9(2) . . ?
N1_3 C4_3 C1_9 116.3(2) . . ?
C3_3 C4_3 C1_9 120.8(2) . . ?
C2_3 C1_3 C1_12 119.3(2) . . ?
C2_3 C1_3 B1_3 118.0(2) . . ?
C1_12 C1_3 B1_3 122.6(2) . . ?
C4_3 N1_3 B1_3 120.6(2) . . ?
C4_3 N1_3 Ag1_3 115.69(17) . . ?
B1_3 N1_3 Ag1_3 123.16(18) . . ?

loop_
_geom_bond_atom_site_label_1
_geom_bond_atom_site_label_2
_geom_bond_distance
_geom_bond_site_symmetry_2
_geom_bond_publ_flag
Ag1_1 N1_1 2.133(2) . ?
Ag1_1 C6_4 2.401(3) . ?
Ag1_1 C1_4 2.418(3) . ?
Ag1_1 Ag1_3 2.8412(12) . ?
B1_1 N1_1 1.424(4) . ?
B1_1 C1_1 1.518(4) . ?
B1_1 C1_2 1.606(4) . ?
C1_1 C2_1 1.394(4) . ?
C1_1 C1_8 1.497(4) . ?
N1_1 C4_1 1.363(4) . ?
C3_1 C4_1 1.391(4) . ?
C3_1 C2_1 1.435(4) . ?
C3_1 C1_6 1.501(4) . ?
C4_1 C1_5 1.496(4) . ?
C2_1 C1_7 1.492(4) . ?
C1_4 C6_4 1.423(4) . ?
C1_4 C2_4 1.433(4) . ?
C1_4 B1_3 1.597(4) . ?
C2_4 C3_4 1.381(4) . ?
C2_4 C7_4 1.510(4) . ?
C3_4 C4_4 1.404(4) . ?
C3_4 H3_4 0.9500 . ?
C4_4 C5_4 1.382(4) . ?
C4_4 C8_4 1.507(4) . ?
C5_4 C6_4 1.417(4) . ?
C5_4 H5_4 0.9500 . ?
C9_4 C6_4 1.510(4) . ?
C9_4 H6A_4 0.9800 . ?
C9_4 H6B_4 0.9800 . ?
C9_4 H6C_4 0.9800 . ?
C8_4 H7A_4 0.9800 . ?
C8_4 H7B_4 0.9800 . ?
C8_4 H7C_4 0.9800 . ?
C7_4 H8A_4 0.9800 . ?
C7_4 H8B_4 0.9800 . ?
C7_4 H8C_4 0.9800 . ?
C1_2 C6_2 1.417(4) . ?
C1_2 C2_2 1.433(4) . ?
C1_2 Ag1_3 2.372(3) . ?
C2_2 C3_2 1.388(4) . ?
C2_2 C7_2 1.505(4) . ?
C3_2 C4_2 1.399(4) . ?
C3_2 H3_2 0.9500 . ?
C4_2 C5_2 1.374(4) . ?
C4_2 C8_2 1.514(4) . ?
C5_2 C6_2 1.414(4) . ?
C5_2 H5_2 0.9500 . ?
C6_2 C9_2 1.509(4) . ?
C6_2 Ag1_3 2.451(3) . ?
C7_2 H7A_2 0.9800 . ?
C7_2 H7B_2 0.9800 . ?
C7_2 H7C_2 0.9800 . ?
C8_2 H8A_2 0.9800 . ?
C8_2 H8B_2 0.9800 . ?
C8_2 H8C_2 0.9800 . ?
C9_2 H9A_2 0.9800 . ?
C9_2 H9B_2 0.9800 . ?
C9_2 H9C_2 0.9800 . ?
C1_5 C2_5 1.391(4) . ?
C1_5 C6_5 1.393(4) . ?
C2_5 C5_5 1.387(4) . ?
C2_5 H2_5 0.9500 . ?
C5_5 C3_5 1.374(5) . ?
C5_5 H5_5 0.9500 . ?
C6_5 C4_5 1.385(4) . ?
C6_5 H6_5 0.9500 . ?
C4_5 C3_5 1.393(5) . ?
C4_5 H4_5 0.9500 . ?
C3_5 H3_5 0.9500 . ?
C1_6 C2_6 1.388(4) . ?
C1_6 C6_6 1.398(4) . ?
C2_6 C3_6 1.383(4) . ?
C2_6 H2_6 0.9500 . ?
C3_6 C4_6 1.386(5) . ?
C3_6 H3_6 0.9500 . ?
C4_6 C5_6 1.377(5) . ?
C4_6 H4_6 0.9500 . ?
C5_6 C6_6 1.389(4) . ?
C5_6 H5_6 0.9500 . ?
C6_6 H6_6 0.9500 . ?
C1_7 C6_7 1.391(4) . ?
C1_7 C2_7 1.392(4) . ?
C2_7 C3_7 1.380(4) . ?
C2_7 H2_7 0.9500 . ?
C3_7 C4_7 1.377(5) . ?
C3_7 H3_7 0.9500 . ?
C4_7 C5_7 1.374(5) . ?
C4_7 H4_7 0.9500 . ?
C5_7 C6_7 1.396(4) . ?
C5_7 H5_7 0.9500 . ?
C6_7 H6_7 0.9500 . ?
C1_8 C2_8 1.392(4) . ?
C1_8 C6_8 1.398(4) . ?
C2_8 C3_8 1.392(4) . ?
C2_8 H2_8 0.9500 . ?
C3_8 C4_8 1.373(5) . ?
C3_8 H3_8 0.9500 . ?
C4_8 C5_8 1.388(5) . ?
C4_8 H4_8 0.9500 . ?
C5_8 C6_8 1.383(4) . ?
C5_8 H5_8 0.9500 . ?
C6_8 H6_8 0.9500 . ?
C1_9 C2_9 1.392(4) . ?
C1_9 C6_9 1.393(4) . ?
C1_9 C4_3 1.494(4) . ?
C2_9 C3_9 1.395(4) . ?
C2_9 H2_9 0.9500 . ?
C3_9 C4_9 1.377(5) . ?
C3_9 H3_9 0.9500 . ?
C4_9 C5_9 1.379(5) . ?
C4_9 H4_9 0.9500 . ?
C5_9 C6_9 1.388(4) . ?
C5_9 H5_9 0.9500 . ?
C6_9 H6_9 0.9500 . ?
C1_10 C6_10 1.391(4) . ?
C1_10 C2_10 1.393(4) . ?
C1_10 C3_3 1.504(4) . ?
C2_10 C3_10 1.394(4) . ?
C2_10 H2_10 0.9500 . ?
C3_10 C4_10 1.374(5) . ?
C3_10 H3_10 0.9500 . ?
C4_10 C5_10 1.378(4) . ?
C4_10 H4_10 0.9500 . ?
C5_10 C6_10 1.386(4) . ?
C5_10 H5_10 0.9500 . ?
C6_10 H6_10 0.9500 . ?
C1_11 C6_11 1.386(4) . ?
C1_11 C2_11 1.390(4) . ?
C1_11 C2_3 1.496(4) . ?
C2_11 C3_11 1.388(4) . ?
C2_11 H2_11 0.9500 . ?
C3_11 C4_11 1.363(5) . ?
C3_11 H3_11 0.9500 . ?
C4_11 C5_11 1.379(5) . ?
C4_11 H4_11 0.9500 . ?
C5_11 C6_11 1.390(4) . ?
C5_11 H5_11 0.9500 . ?
C6_11 H6_11 0.9500 . ?
C1_12 C6_12 1.382(4) . ?
C1_12 C2_12 1.401(4) . ?
C1_12 C1_3 1.496(4) . ?
C2_12 C3_12 1.389(4) . ?
C2_12 H2_12 0.9500 . ?
C3_12 C4_12 1.375(5) . ?
C3_12 H3_12 0.9500 . ?
C5_12 C4_12 1.377(5) . ?
C5_12 C6_12 1.396(4) . ?
C5_12 H5_12 0.9500 . ?
C4_12 H4_12 0.9500 . ?
C6_12 H6_12 0.9500 . ?
C1_13 C6_13 1.382(5) . ?
C1_13 C2_13 1.383(5) . ?
C1_13 H1_13 0.9500 . ?
C2_13 C3_13 1.380(5) . ?
C2_13 H2_13 0.9500 . ?
C3_13 C4_13 1.385(5) . ?
C3_13 H3_13 0.9500 . ?
C4_13 C5_13 1.384(5) . ?
C4_13 H4_13 0.9500 . ?
C5_13 C6_13 1.375(5) . ?
C5_13 H5_13 0.9500 . ?
C6_13 H6_13 0.9500 . ?
B1_3 N1_3 1.423(4) . ?
B1_3 C1_3 1.522(4) . ?
Ag1_3 N1_3 2.124(2) . ?
C2_3 C1_3 1.391(4) . ?
C2_3 C3_3 1.432(4) . ?
C3_3 C4_3 1.388(4) . ?
C4_3 N1_3 1.366(3) . ?

loop_
_geom_torsion_atom_site_label_1
_geom_torsion_atom_site_label_2
_geom_torsion_atom_site_label_3
_geom_torsion_atom_site_label_4
_geom_torsion
_geom_torsion_site_symmetry_1
_geom_torsion_site_symmetry_2
_geom_torsion_site_symmetry_3
_geom_torsion_site_symmetry_4
_geom_torsion_publ_flag
N1_1 B1_1 C1_1 C2_1 -7.4(4) . . . . ?
C1_2 B1_1 C1_1 C2_1 167.8(3) . . . . ?
N1_1 B1_1 C1_1 C1_8 169.0(3) . . . . ?
C1_2 B1_1 C1_1 C1_8 -15.9(4) . . . . ?
C1_1 B1_1 N1_1 C4_1 3.0(4) . . . . ?
C1_2 B1_1 N1_1 C4_1 -172.2(2) . . . . ?
C1_1 B1_1 N1_1 Ag1_1 174.19(19) . . . . ?
C1_2 B1_1 N1_1 Ag1_1 -1.0(4) . . . . ?
B1_1 N1_1 C4_1 C3_1 2.8(4) . . . . ?
Ag1_1 N1_1 C4_1 C3_1 -169.3(2) . . . . ?
B1_1 N1_1 C4_1 C1_5 -177.7(2) . . . . ?
Ag1_1 N1_1 C4_1 C1_5 10.1(3) . . . . ?
C2_1 C3_1 C4_1 N1_1 -4.3(4) . . . . ?
C1_6 C3_1 C4_1 N1_1 173.3(3) . . . . ?
C2_1 C3_1 C4_1 C1_5 176.3(3) . . . . ?
C1_6 C3_1 C4_1 C1_5 -6.1(4) . . . . ?
C1_8 C1_1 C2_1 C3_1 -170.3(3) . . . . ?
B1_1 C1_1 C2_1 C3_1 6.1(4) . . . . ?
C1_8 C1_1 C2_1 C1_7 12.2(4) . . . . ?
B1_1 C1_1 C2_1 C1_7 -171.4(3) . . . . ?
C4_1 C3_1 C2_1 C1_1 -0.5(4) . . . . ?
C1_6 C3_1 C2_1 C1_1 -178.1(3) . . . . ?
C4_1 C3_1 C2_1 C1_7 177.0(3) . . . . ?
C1_6 C3_1 C2_1 C1_7 -0.6(4) . . . . ?
C6_4 C1_4 C2_4 C3_4 2.2(4) . . . . ?
B1_3 C1_4 C2_4 C3_4 172.3(2) . . . . ?
Ag1_1 C1_4 C2_4 C3_4 -69.4(2) . . . . ?
C6_4 C1_4 C2_4 C7_4 -174.6(2) . . . . ?
B1_3 C1_4 C2_4 C7_4 -4.5(4) . . . . ?
Ag1_1 C1_4 C2_4 C7_4 113.8(2) . . . . ?
C1_4 C2_4 C3_4 C4_4 -0.8(4) . . . . ?
C7_4 C2_4 C3_4 C4_4 176.0(2) . . . . ?
C2_4 C3_4 C4_4 C5_4 0.0(4) . . . . ?
C2_4 C3_4 C4_4 C8_4 -179.8(3) . . . . ?
C3_4 C4_4 C5_4 C6_4 -0.5(4) . . . . ?
C8_4 C4_4 C5_4 C6_4 179.2(2) . . . . ?
C4_4 C5_4 C6_4 C1_4 2.0(4) . . . . ?
C4_4 C5_4 C6_4 C9_4 -172.2(2) . . . . ?
C4_4 C5_4 C6_4 Ag1_1 73.5(3) . . . . ?
C2_4 C1_4 C6_4 C5_4 -2.7(4) . . . . ?
B1_3 C1_4 C6_4 C5_4 -172.5(2) . . . . ?
Ag1_1 C1_4 C6_4 C5_4 81.5(2) . . . . ?
C2_4 C1_4 C6_4 C9_4 171.4(2) . . . . ?
B1_3 C1_4 C6_4 C9_4 1.6(4) . . . . ?
Ag1_1 C1_4 C6_4 C9_4 -104.4(2) . . . . ?
C2_4 C1_4 C6_4 Ag1_1 -84.3(2) . . . . ?
B1_3 C1_4 C6_4 Ag1_1 106.0(2) . . . . ?
N1_1 B1_1 C1_2 C6_2 -112.1(3) . . . . ?
C1_1 B1_1 C1_2 C6_2 72.9(4) . . . . ?
N1_1 B1_1 C1_2 C2_2 79.2(3) . . . . ?
C1_1 B1_1 C1_2 C2_2 -95.9(3) . . . . ?
N1_1 B1_1 C1_2 Ag1_3 -23.3(3) . . . . ?
C1_1 B1_1 C1_2 Ag1_3 161.6(2) . . . . ?
C6_2 C1_2 C2_2 C3_2 1.1(4) . . . . ?
B1_1 C1_2 C2_2 C3_2 170.5(2) . . . . ?
Ag1_3 C1_2 C2_2 C3_2 -72.3(3) . . . . ?
C6_2 C1_2 C2_2 C7_2 -174.8(2) . . . . ?
B1_1 C1_2 C2_2 C7_2 -5.4(4) . . . . ?
Ag1_3 C1_2 C2_2 C7_2 111.8(2) . . . . ?
C1_2 C2_2 C3_2 C4_2 -0.4(4) . . . . ?
C7_2 C2_2 C3_2 C4_2 175.5(3) . . . . ?
C2_2 C3_2 C4_2 C5_2 0.0(4) . . . . ?
C2_2 C3_2 C4_2 C8_2 179.0(3) . . . . ?
C3_2 C4_2 C5_2 C6_2 -0.4(4) . . . . ?
C8_2 C4_2 C5_2 C6_2 -179.3(3) . . . . ?
C4_2 C5_2 C6_2 C1_2 1.1(4) . . . . ?
C4_2 C5_2 C6_2 C9_2 -173.4(3) . . . . ?
C4_2 C5_2 C6_2 Ag1_3 68.5(3) . . . . ?
C2_2 C1_2 C6_2 C5_2 -1.4(4) . . . . ?
B1_1 C1_2 C6_2 C5_2 -170.4(2) . . . . ?
Ag1_3 C1_2 C6_2 C5_2 79.4(2) . . . . ?
C2_2 C1_2 C6_2 C9_2 172.9(2) . . . . ?
B1_1 C1_2 C6_2 C9_2 4.0(4) . . . . ?
Ag1_3 C1_2 C6_2 C9_2 -106.3(2) . . . . ?
C2_2 C1_2 C6_2 Ag1_3 -80.8(2) . . . . ?
B1_1 C1_2 C6_2 Ag1_3 110.3(2) . . . . ?
N1_1 C4_1 C1_5 C2_5 61.5(3) . . . . ?
C3_1 C4_1 C1_5 C2_5 -119.0(3) . . . . ?
N1_1 C4_1 C1_5 C6_5 -117.9(3) . . . . ?
C3_1 C4_1 C1_5 C6_5 61.5(4) . . . . ?
C6_5 C1_5 C2_5 C5_5 -1.4(4) . . . . ?
C4_1 C1_5 C2_5 C5_5 179.1(3) . . . . ?
C1_5 C2_5 C5_5 C3_5 0.4(5) . . . . ?
C2_5 C1_5 C6_5 C4_5 0.7(4) . . . . ?
C4_1 C1_5 C6_5 C4_5 -179.9(3) . . . . ?
C1_5 C6_5 C4_5 C3_5 1.2(5) . . . . ?
C2_5 C5_5 C3_5 C4_5 1.5(5) . . . . ?
C6_5 C4_5 C3_5 C5_5 -2.2(5) . . . . ?
C4_1 C3_1 C1_6 C2_6 -115.0(3) . . . . ?
C2_1 C3_1 C1_6 C2_6 62.6(4) . . . . ?
C4_1 C3_1 C1_6 C6_6 63.0(4) . . . . ?
C2_1 C3_1 C1_6 C6_6 -119.4(3) . . . . ?
C6_6 C1_6 C2_6 C3_6 -1.4(4) . . . . ?
C3_1 C1_6 C2_6 C3_6 176.7(3) . . . . ?
C1_6 C2_6 C3_6 C4_6 0.3(4) . . . . ?
C2_6 C3_6 C4_6 C5_6 -0.1(5) . . . . ?
C3_6 C4_6 C5_6 C6_6 1.0(5) . . . . ?
C4_6 C5_6 C6_6 C1_6 -2.2(4) . . . . ?
C2_6 C1_6 C6_6 C5_6 2.4(4) . . . . ?
C3_1 C1_6 C6_6 C5_6 -175.7(3) . . . . ?
C1_1 C2_1 C1_7 C6_7 -129.1(3) . . . . ?
C3_1 C2_1 C1_7 C6_7 53.4(4) . . . . ?
C1_1 C2_1 C1_7 C2_7 53.2(4) . . . . ?
C3_1 C2_1 C1_7 C2_7 -124.3(3) . . . . ?
C6_7 C1_7 C2_7 C3_7 0.6(5) . . . . ?
C2_1 C1_7 C2_7 C3_7 178.4(3) . . . . ?
C1_7 C2_7 C3_7 C4_7 -0.9(5) . . . . ?
C2_7 C3_7 C4_7 C5_7 0.1(5) . . . . ?
C3_7 C4_7 C5_7 C6_7 0.9(5) . . . . ?
C2_7 C1_7 C6_7 C5_7 0.4(4) . . . . ?
C2_1 C1_7 C6_7 C5_7 -177.3(3) . . . . ?
C4_7 C5_7 C6_7 C1_7 -1.2(5) . . . . ?
C2_1 C1_1 C1_8 C2_8 -123.8(3) . . . . ?
B1_1 C1_1 C1_8 C2_8 59.9(4) . . . . ?
C2_1 C1_1 C1_8 C6_8 59.8(4) . . . . ?
B1_1 C1_1 C1_8 C6_8 -116.4(3) . . . . ?
C6_8 C1_8 C2_8 C3_8 -0.6(4) . . . . ?
C1_1 C1_8 C2_8 C3_8 -177.0(3) . . . . ?
C1_8 C2_8 C3_8 C4_8 2.1(5) . . . . ?
C2_8 C3_8 C4_8 C5_8 -1.7(5) . . . . ?
C3_8 C4_8 C5_8 C6_8 -0.2(5) . . . . ?
C4_8 C5_8 C6_8 C1_8 1.8(5) . . . . ?
C2_8 C1_8 C6_8 C5_8 -1.4(4) . . . . ?
C1_1 C1_8 C6_8 C5_8 175.2(3) . . . . ?
C6_9 C1_9 C2_9 C3_9 -1.0(4) . . . . ?
C4_3 C1_9 C2_9 C3_9 178.7(3) . . . . ?
C1_9 C2_9 C3_9 C4_9 0.9(4) . . . . ?
C2_9 C3_9 C4_9 C5_9 0.3(4) . . . . ?
C3_9 C4_9 C5_9 C6_9 -1.4(4) . . . . ?
C4_9 C5_9 C6_9 C1_9 1.3(4) . . . . ?
C2_9 C1_9 C6_9 C5_9 -0.1(4) . . . . ?
C4_3 C1_9 C6_9 C5_9 -179.8(3) . . . . ?
C6_10 C1_10 C2_10 C3_10 0.9(4) . . . . ?
C3_3 C1_10 C2_10 C3_10 -178.5(3) . . . . ?
C1_10 C2_10 C3_10 C4_10 -1.5(4) . . . . ?
C2_10 C3_10 C4_10 C5_10 0.9(4) . . . . ?
C3_10 C4_10 C5_10 C6_10 0.3(4) . . . . ?
C4_10 C5_10 C6_10 C1_10 -0.8(4) . . . . ?
C2_10 C1_10 C6_10 C5_10 0.2(4) . . . . ?
C3_3 C1_10 C6_10 C5_10 179.6(2) . . . . ?
C6_11 C1_11 C2_11 C3_11 -0.8(4) . . . . ?
C2_3 C1_11 C2_11 C3_11 -179.6(3) . . . . ?
C1_11 C2_11 C3_11 C4_11 0.8(5) . . . . ?
C2_11 C3_11 C4_11 C5_11 -0.3(5) . . . . ?
C3_11 C4_11 C5_11 C6_11 0.0(5) . . . . ?
C2_11 C1_11 C6_11 C5_11 0.5(4) . . . . ?
C2_3 C1_11 C6_11 C5_11 179.2(3) . . . . ?
C4_11 C5_11 C6_11 C1_11 -0.1(5) . . . . ?
C6_12 C1_12 C2_12 C3_12 -0.8(4) . . . . ?
C1_3 C1_12 C2_12 C3_12 177.8(3) . . . . ?
C1_12 C2_12 C3_12 C4_12 2.7(5) . . . . ?
C2_12 C3_12 C4_12 C5_12 -2.2(5) . . . . ?
C6_12 C5_12 C4_12 C3_12 -0.1(5) . . . . ?
C2_12 C1_12 C6_12 C5_12 -1.5(4) . . . . ?
C1_3 C1_12 C6_12 C5_12 180.0(3) . . . . ?
C4_12 C5_12 C6_12 C1_12 2.0(5) . . . . ?
C6_13 C1_13 C2_13 C3_13 -0.9(5) . . . . ?
C1_13 C2_13 C3_13 C4_13 -0.1(5) . . . . ?
C2_13 C3_13 C4_13 C5_13 0.6(5) . . . . ?
C3_13 C4_13 C5_13 C6_13 -0.2(5) . . . . ?
C4_13 C5_13 C6_13 C1_13 -0.8(5) . . . . ?
C2_13 C1_13 C6_13 C5_13 1.3(5) . . . . ?
C6_4 C1_4 B1_3 N1_3 -110.6(3) . . . . ?
C2_4 C1_4 B1_3 N1_3 79.9(3) . . . . ?
Ag1_1 C1_4 B1_3 N1_3 -27.7(3) . . . . ?
C6_4 C1_4 B1_3 C1_3 73.5(4) . . . . ?
C2_4 C1_4 B1_3 C1_3 -96.1(3) . . . . ?
Ag1_1 C1_4 B1_3 C1_3 156.3(2) . . . . ?
C6_11 C1_11 C2_3 C1_3 -116.6(3) . . . . ?
C2_11 C1_11 C2_3 C1_3 62.1(4) . . . . ?
C6_11 C1_11 C2_3 C3_3 65.8(4) . . . . ?
C2_11 C1_11 C2_3 C3_3 -115.5(3) . . . . ?
C1_3 C2_3 C3_3 C4_3 -1.5(4) . . . . ?
C1_11 C2_3 C3_3 C4_3 176.0(2) . . . . ?
C1_3 C2_3 C3_3 C1_10 178.4(2) . . . . ?
C1_11 C2_3 C3_3 C1_10 -4.1(4) . . . . ?
C6_10 C1_10 C3_3 C4_3 -118.3(3) . . . . ?
C2_10 C1_10 C3_3 C4_3 61.1(4) . . . . ?
C6_10 C1_10 C3_3 C2_3 61.8(4) . . . . ?
C2_10 C1_10 C3_3 C2_3 -118.8(3) . . . . ?
C2_3 C3_3 C4_3 N1_3 -1.8(4) . . . . ?
C1_10 C3_3 C4_3 N1_3 178.3(2) . . . . ?
C2_3 C3_3 C4_3 C1_9 -179.5(2) . . . . ?
C1_10 C3_3 C4_3 C1_9 0.6(4) . . . . ?
C2_9 C1_9 C4_3 N1_3 68.0(3) . . . . ?
C6_9 C1_9 C4_3 N1_3 -112.2(3) . . . . ?
C2_9 C1_9 C4_3 C3_3 -114.1(3) . . . . ?
C6_9 C1_9 C4_3 C3_3 65.6(4) . . . . ?
C3_3 C2_3 C1_3 C1_12 -172.2(2) . . . . ?
C1_11 C2_3 C1_3 C1_12 10.3(4) . . . . ?
C3_3 C2_3 C1_3 B1_3 4.7(4) . . . . ?
C1_11 C2_3 C1_3 B1_3 -172.8(2) . . . . ?
C6_12 C1_12 C1_3 C2_3 -119.1(3) . . . . ?
C2_12 C1_12 C1_3 C2_3 62.4(4) . . . . ?
C6_12 C1_12 C1_3 B1_3 64.2(4) . . . . ?
C2_12 C1_12 C1_3 B1_3 -114.3(3) . . . . ?
N1_3 B1_3 C1_3 C2_3 -4.9(4) . . . . ?
C1_4 B1_3 C1_3 C2_3 171.2(2) . . . . ?
N1_3 B1_3 C1_3 C1_12 171.9(2) . . . . ?
C1_4 B1_3 C1_3 C1_12 -12.0(4) . . . . ?
C3_3 C4_3 N1_3 B1_3 1.6(4) . . . . ?
C1_9 C4_3 N1_3 B1_3 179.3(2) . . . . ?
C3_3 C4_3 N1_3 Ag1_3 -170.0(2) . . . . ?
C1_9 C4_3 N1_3 Ag1_3 7.8(3) . . . . ?
C1_3 B1_3 N1_3 C4_3 1.8(4) . . . . ?
C1_4 B1_3 N1_3 C4_3 -174.3(2) . . . . ?
C1_3 B1_3 N1_3 Ag1_3 172.72(18) . . . . ?
C1_4 B1_3 N1_3 Ag1_3 -3.4(4) . . . . ?
